data_4312853
loop_
_publ_author_name
'Richard Y. C. Shin'
'Martin A. Bennett'
'Lai Yoong Goh'
'Wei Chen'
'David C. R. Hockless'
'Weng Kee Leong'
'Kazushi Mashima'
'Anthony C. Willis'

_publ_section_title
;
 Arene-Ruthenium Complexes of an Acyclic Thiolate-Thioether and Tridentate
 Thioether Derivatives Resulting from Ring-Closure Reactions
;
_journal_name_full 'Inorganic Chemistry'
_journal_page_first 96
_journal_page_last 106
_journal_paper_doi 10.1021/ic0203419
_journal_volume 42
_journal_year 2003
_chemical_formula_moiety '[{(CCH~3~)~6~Ru}~2~{S~3~(CH~2~)~4~}CH~3~CN](PF~6~)~2~(CH~3~CN)'
_chemical_formula_sum 'C32 H50 F12 N2 P2 Ru2 S3'
_chemical_formula_weight 1051.00
_chemical_name_systematic
;
  ?
;
_space_group_IT_number 170
_symmetry_cell_setting hexagonal
_symmetry_space_group_name_Hall 'P 65'
_symmetry_space_group_name_H-M 'P 65'
_atom_sites_solution_hydrogens geom
_atom_sites_solution_primary direct
_atom_sites_solution_secondary difmap
_audit_creation_method SHELXL-97
_cell_angle_alpha 90.00
_cell_angle_beta 90.00
_cell_angle_gamma 120.00
_cell_formula_units_Z 6
_cell_length_a 11.995(4)
_cell_length_b 11.995(4)
_cell_length_c 48.844(8)
_cell_measurement_reflns_used 20
_cell_measurement_temperature 296(2)
_cell_measurement_theta_max 35.5
_cell_measurement_theta_min 31.0
_cell_volume 6086(3)
_computing_cell_refinement 'MSC/AFC software program'
_computing_data_collection 'MSC/AFC software program'
_computing_data_reduction teXsan
_computing_molecular_graphics SHELXTL/PC
_computing_publication_material SHELXTL/PC
_computing_structure_refinement 'SHELXL-97 (Sheldrick, 1997)'
_computing_structure_solution 'SHELXS-97 (Sheldrick, 1990)'
_diffrn_ambient_temperature 293(2)
_diffrn_measured_fraction_theta_full 1.000
_diffrn_measured_fraction_theta_max 1.000
_diffrn_measurement_device_type 'Rigaku AFC6R'
_diffrn_measurement_method omega-2theta
_diffrn_radiation_monochromator graphite
_diffrn_radiation_source 'fine-focus sealed tube'
_diffrn_radiation_type CuK\a
_diffrn_radiation_wavelength 1.54178
_diffrn_reflns_av_R_equivalents 0.0331
_diffrn_reflns_av_sigmaI/netI 0.0414
_diffrn_reflns_limit_h_max 11
_diffrn_reflns_limit_h_min 0
_diffrn_reflns_limit_k_max 11
_diffrn_reflns_limit_k_min 0
_diffrn_reflns_limit_l_max 54
_diffrn_reflns_limit_l_min 0
_diffrn_reflns_number 3548
_diffrn_reflns_theta_full 60.07
_diffrn_reflns_theta_max 60.07
_diffrn_reflns_theta_min 4.26
_diffrn_standards_number 3
_exptl_absorpt_coefficient_mu 8.961
_exptl_absorpt_correction_T_max 1.0000
_exptl_absorpt_correction_T_min 0.9128
_exptl_absorpt_correction_type empirical
_exptl_crystal_colour orange
_exptl_crystal_density_diffrn 1.721
_exptl_crystal_density_method 'not measured'
_exptl_crystal_description prism
_exptl_crystal_F_000 3180
_refine_diff_density_max 0.840
_refine_diff_density_min -0.370
_refine_diff_density_rms 0.096
_refine_ls_abs_structure_details 'Flack H D (1983), Acta Cryst. A39, 876-881'
_refine_ls_abs_structure_Flack 0.007(16)
_refine_ls_extinction_method none
_refine_ls_goodness_of_fit_ref 1.040
_refine_ls_hydrogen_treatment mixed
_refine_ls_matrix_type full
_refine_ls_number_parameters 491
_refine_ls_number_reflns 3067
_refine_ls_number_restraints 66
_refine_ls_restrained_S_all 1.055
_refine_ls_R_factor_all 0.0413
_refine_ls_R_factor_gt 0.0356
_refine_ls_shift/su_max 0.020
_refine_ls_shift/su_mean 0.001
_refine_ls_structure_factor_coef Fsqd
_refine_ls_weighting_details 'w=1/[\s^2^(Fo^2^)+(0.0613P)^2^+5.3000P] where P=(Fo^2^+2Fc^2^)/3'
_refine_ls_weighting_scheme calc
_refine_ls_wR_factor_gt 0.0918
_refine_ls_wR_factor_ref 0.0951
_reflns_number_gt 2812
_reflns_number_total 3067
_reflns_threshold_expression >2sigma(I)
_cod_data_source_file ic0203419_3.cif
_cod_data_source_block lyg4=compound(9)(PF6)2.MeCN
_cod_depositor_comments
;
The following automatic conversions were performed:

'_symmetry_cell_setting' value 'Hexagonal' changed to 'hexagonal'
according to the built-in table from CIF Core dictionary named
'cif_core.dic' version 2.4.1 from
2010-06-29.

'_exptl_absorpt_correction_type' value 'Empirical'
changed to 'empirical' according to the built-in table from CIF Core
dictionary named 'cif_core.dic' version 2.4.1 from 2010-06-29.

Automatic conversion script
Id: cif_fix_values 1646 2011-03-28 12:23:43Z adriana 

The following automatic conversions were performed:

'_refine_ls_weighting_scheme' value 'calc
w=1/[\s^2^(Fo^2^)+(0.0613P)^2^+5.3000P] where P=(Fo^2^+2Fc^2^)/3' was
changed to 'calc'. New tag '_refine_ls_weighting_details' was
created. The value of the new tag was set to
'w=1/[\s^2^(Fo^2^)+(0.0613P)^2^+5.3000P] where P=(Fo^2^+2Fc^2^)/3'.

Automatic conversion script
Id: cif_fix_values 3143 2015-03-26 13:38:13Z robertas 
;
_cod_database_code 4312853

loop_
_symmetry_equiv_pos_as_xyz
'x, y, z'
'-y, x-y, z+2/3'
'-x+y, -x, z+1/3'
'-x, -y, z+1/2'
'y, -x+y, z+1/6'
'x-y, x, z+5/6'

loop_
_atom_site_label
_atom_site_type_symbol
_atom_site_fract_x
_atom_site_fract_y
_atom_site_fract_z
_atom_site_U_iso_or_equiv
_atom_site_adp_type
_atom_site_occupancy
_atom_site_calc_flag
_atom_site_refinement_flags
_atom_site_disorder_assembly
_atom_site_disorder_group
Ru1 Ru -0.49424(6) -0.06249(6) -0.068887(19) 0.02549(18) Uani 1 d . . .
Ru2 Ru -0.70467(6) 0.00262(6) -0.1130 0.02508(18) Uani 1 d . . .
S1 S -0.6499(2) -0.1168(2) -0.03597(5) 0.0337(5) Uani 1 d . . .
S2 S -0.5329(2) 0.1059(2) -0.08072(5) 0.0287(5) Uani 1 d . . .
S3 S -0.6655(2) -0.1691(2) -0.10043(5) 0.0292(5) Uani 1 d . . .
P1 P -0.8274(4) 0.3110(4) -0.03409(9) 0.0706(10) Uani 1 d D . .
P2 P -1.1777(3) 0.5678(3) -0.09215(8) 0.0586(9) Uani 1 d D . .
F1 F -0.8130(11) 0.1961(10) -0.0254(3) 0.138(5) Uani 1 d D . .
F2 F -0.9087(15) 0.2386(12) -0.0584(2) 0.219(10) Uani 1 d D . .
F3 F -0.9454(13) 0.2603(16) -0.0160(3) 0.205(9) Uani 1 d D . .
F4 F -0.8396(15) 0.4284(12) -0.0415(3) 0.181(8) Uani 1 d D . .
F5 F -0.7463(17) 0.3860(13) -0.0096(3) 0.272(14) Uani 1 d D . .
F6 F -0.7058(14) 0.3632(15) -0.0509(4) 0.250(13) Uani 1 d D . .
F7 F -1.2447(13) 0.4993(13) -0.1187(2) 0.245(13) Uani 1 d D . .
F8 F -1.1289(12) 0.4736(11) -0.0873(3) 0.191(8) Uani 1 d D . .
F9 F -1.2993(8) 0.4849(13) -0.0753(2) 0.169(7) Uani 1 d D . .
F10 F -1.2176(12) 0.6684(12) -0.0979(3) 0.196(9) Uani 1 d D . .
F11 F -1.1046(10) 0.6419(10) -0.06619(19) 0.134(5) Uani 1 d D . .
F12 F -1.0520(7) 0.6549(9) -0.1088(2) 0.103(3) Uani 1 d D . .
N1 N -0.8489(8) -0.0381(8) -0.08554(17) 0.0330(18) Uani 1 d . . .
N2 N -0.4438(16) 0.2433(17) 0.0163(3) 0.100(5) Uani 1 d . . .
C1 C -0.5859(10) 0.1377(10) -0.0484(2) 0.038(2) Uani 1 d . . .
H1A H -0.5101 0.1919 -0.0375 0.046 Uiso 1 calc R . .
H1B H -0.6286 0.1866 -0.0521 0.046 Uiso 1 calc R . .
C2 C -0.6751(11) 0.0225(11) -0.0313(2) 0.041(3) Uani 1 d . . .
H2A H -0.7633 -0.0035 -0.0361 0.049 Uiso 1 calc R . .
H2B H -0.6629 0.0471 -0.0122 0.049 Uiso 1 calc R . .
C3 C -0.8028(9) -0.2405(11) -0.0507(2) 0.041(3) Uani 1 d . . .
H3A H -0.8443 -0.3114 -0.0379 0.049 Uiso 1 calc R . .
H3B H -0.8587 -0.2045 -0.0532 0.049 Uiso 1 calc R . .
C4 C -0.7886(10) -0.2920(10) -0.0778(2) 0.040(2) Uani 1 d . . .
H4A H -0.8709 -0.3318 -0.0871 0.048 Uiso 1 calc R . .
H4B H -0.7666 -0.3584 -0.0744 0.048 Uiso 1 calc R . .
C5 C -0.3541(11) -0.0406(11) -0.0362(2) 0.043(3) Uani 1 d . . .
C6 C -0.2935(9) 0.0622(12) -0.0542(3) 0.046(3) Uani 1 d . . .
C7 C -0.2835(10) 0.0401(12) -0.0828(3) 0.044(3) Uani 1 d . . .
C8 C -0.3489(10) -0.0895(12) -0.0927(2) 0.040(3) Uani 1 d . . .
C9 C -0.4161(9) -0.1943(11) -0.0740(2) 0.041(3) Uani 1 d . . .
C10 C -0.4159(10) -0.1709(11) -0.0461(2) 0.042(3) Uani 1 d . . .
C11 C -0.3554(15) -0.0156(17) -0.0062(3) 0.071(4) Uani 1 d . . .
H11A H -0.3366 -0.0726 0.0039 0.107 Uiso 1 calc R . .
H11B H -0.4389 -0.0300 -0.0011 0.107 Uiso 1 calc R . .
H11C H -0.2917 0.0720 -0.0023 0.107 Uiso 1 calc R . .
C12 C -0.2319(13) 0.2031(12) -0.0451(4) 0.083(5) Uani 1 d . . .
H12A H -0.2952 0.2296 -0.0455 0.124 Uiso 1 calc R . .
H12B H -0.1624 0.2563 -0.0572 0.124 Uiso 1 calc R . .
H12C H -0.1993 0.2114 -0.0268 0.124 Uiso 1 calc R . .
C13 C -0.2053(13) 0.1528(15) -0.1019(4) 0.077(5) Uani 1 d . . .
H13A H -0.1153 0.1882 -0.0981 0.116 Uiso 1 calc R . .
H13B H -0.2287 0.2177 -0.0990 0.116 Uiso 1 calc R . .
H13C H -0.2225 0.1239 -0.1205 0.116 Uiso 1 calc R . .
C14 C -0.3409(15) -0.1188(17) -0.1226(3) 0.076(5) Uani 1 d . . .
H14A H -0.4237 -0.1510 -0.1310 0.114 Uiso 1 calc R . .
H14B H -0.3148 -0.1823 -0.1239 0.114 Uiso 1 calc R . .
H14C H -0.2791 -0.0415 -0.1317 0.114 Uiso 1 calc R . .
C15 C -0.4846(13) -0.3320(14) -0.0845(4) 0.072(4) Uani 1 d . . .
H15A H -0.5687 -0.3786 -0.0764 0.108 Uiso 1 calc R . .
H15B H -0.4358 -0.3726 -0.0796 0.108 Uiso 1 calc R . .
H15C H -0.4927 -0.3319 -0.1040 0.108 Uiso 1 calc R . .
C16 C -0.4759(13) -0.2784(14) -0.0262(3) 0.069(4) Uani 1 d . . .
H16A H -0.5672 -0.3263 -0.0292 0.104 Uiso 1 calc R . .
H16B H -0.4588 -0.2445 -0.0079 0.104 Uiso 1 calc R . .
H16C H -0.4406 -0.3341 -0.0286 0.104 Uiso 1 calc R . .
C17 C -0.5702(10) 0.1268(10) -0.1452(2) 0.034(2) Uani 1 d . . .
C18 C -0.6429(10) 0.1847(9) -0.13527(19) 0.032(2) Uani 1 d . . .
C19 C -0.7771(10) 0.1156(9) -0.1358(2) 0.035(2) Uani 1 d . . .
C20 C -0.8427(10) -0.0164(10) -0.1466(2) 0.038(2) Uani 1 d . . .
C21 C -0.7724(10) -0.0699(9) -0.1551(2) 0.037(2) Uani 1 d . . .
C22 C -0.6354(10) -0.0012(10) -0.1553(2) 0.035(2) Uani 1 d . . .
C23 C -0.4242(10) 0.2062(12) -0.1452(2) 0.049(3) Uani 1 d . . .
H23A H -0.3891 0.1505 -0.1478 0.073 Uiso 1 calc R . .
H23B H -0.3950 0.2506 -0.1281 0.073 Uiso 1 calc R . .
H23C H -0.3963 0.2678 -0.1599 0.073 Uiso 1 calc R . .
C24 C -0.5671(12) 0.3241(10) -0.1239(2) 0.047(3) Uani 1 d . . .
H24A H -0.6266 0.3491 -0.1171 0.071 Uiso 1 calc R . .
H24B H -0.5160 0.3817 -0.1383 0.071 Uiso 1 calc R . .
H24C H -0.5119 0.3277 -0.1093 0.071 Uiso 1 calc R . .
C25 C -0.8555(12) 0.1754(13) -0.1262(3) 0.055(3) Uani 1 d . . .
H25A H -0.7987 0.2606 -0.1194 0.083 Uiso 1 calc R . .
H25B H -0.9126 0.1237 -0.1118 0.083 Uiso 1 calc R . .
H25C H -0.9048 0.1799 -0.1412 0.083 Uiso 1 calc R . .
C26 C -0.9907(11) -0.0904(13) -0.1473(3) 0.061(4) Uani 1 d . . .
H26A H -1.0202 -0.1548 -0.1613 0.091 Uiso 1 calc R . .
H26B H -1.0212 -0.0317 -0.1510 0.091 Uiso 1 calc R . .
H26C H -1.0231 -0.1310 -0.1298 0.091 Uiso 1 calc R . .
C27 C -0.8408(13) -0.2115(11) -0.1651(3) 0.058(3) Uani 1 d . . .
H27A H -0.9178 -0.2615 -0.1546 0.087 Uiso 1 calc R . .
H27B H -0.7844 -0.2460 -0.1628 0.087 Uiso 1 calc R . .
H27C H -0.8625 -0.2148 -0.1841 0.087 Uiso 1 calc R . .
C28 C -0.5624(14) -0.0640(13) -0.1670(3) 0.062(3) Uani 1 d . . .
H28A H -0.4726 -0.0122 -0.1627 0.093 Uiso 1 calc R . .
H28B H -0.5729 -0.0711 -0.1866 0.093 Uiso 1 calc R . .
H28C H -0.5955 -0.1482 -0.1592 0.093 Uiso 1 calc R . .
C29 C -0.9383(10) -0.0526(10) -0.0742(2) 0.037(2) Uani 1 d . . .
C30 C -1.0496(13) -0.0692(14) -0.0595(3) 0.069(4) Uani 1 d . . .
H30A H -1.0227 -0.0203 -0.0428 0.104 Uiso 1 calc R . .
H30B H -1.1046 -0.1586 -0.0553 0.104 Uiso 1 calc R . .
H30C H -1.0957 -0.0396 -0.0706 0.104 Uiso 1 calc R . .
C31 C -0.4904(14) 0.2986(16) 0.0244(3) 0.073(4) Uani 1 d . . .
C32 C -0.544(2) 0.375(2) 0.0335(6) 0.136(10) Uani 1 d . . .
H32A H -0.6060 0.3305 0.0477 0.204 Uiso 1 calc R . .
H32B H -0.5857 0.3912 0.0184 0.204 Uiso 1 calc R . .
H32C H -0.4768 0.4559 0.0405 0.204 Uiso 1 calc R . .

loop_
_atom_site_aniso_label
_atom_site_aniso_U_11
_atom_site_aniso_U_22
_atom_site_aniso_U_33
_atom_site_aniso_U_23
_atom_site_aniso_U_13
_atom_site_aniso_U_12
Ru1 0.0192(3) 0.0287(4) 0.0314(4) -0.0015(3) -0.0027(3) 0.0141(3)
Ru2 0.0202(3) 0.0272(4) 0.0281(3) 0.0029(3) -0.0007(3) 0.0120(3)
S1 0.0303(12) 0.0439(14) 0.0317(12) 0.0063(11) 0.0020(10) 0.0221(11)
S2 0.0259(11) 0.0282(11) 0.0326(11) -0.0023(9) -0.0053(9) 0.0141(10)
S3 0.0271(11) 0.0290(12) 0.0334(11) -0.0017(10) -0.0046(10) 0.0155(10)
P1 0.071(2) 0.067(2) 0.085(3) -0.017(2) 0.001(2) 0.043(2)
P2 0.0397(17) 0.0524(19) 0.070(2) 0.0007(17) -0.0083(16) 0.0126(15)
F1 0.127(10) 0.120(9) 0.211(15) 0.021(10) 0.028(10) 0.093(9)
F2 0.34(3) 0.121(12) 0.123(12) -0.047(9) -0.061(15) 0.058(15)
F3 0.182(15) 0.32(2) 0.197(17) 0.103(17) 0.101(14) 0.193(18)
F4 0.28(2) 0.170(15) 0.174(14) -0.006(11) -0.033(14) 0.175(17)
F5 0.28(3) 0.174(18) 0.35(3) -0.10(2) -0.22(2) 0.105(19)
F6 0.178(16) 0.175(16) 0.41(3) 0.10(2) 0.19(2) 0.097(14)
F7 0.201(17) 0.212(18) 0.102(10) -0.019(11) -0.060(11) -0.061(14)
F8 0.192(15) 0.124(11) 0.30(2) 0.102(14) 0.077(16) 0.110(11)
F9 0.060(6) 0.225(17) 0.156(13) 0.059(12) 0.033(7) 0.022(8)
F10 0.126(11) 0.257(19) 0.28(2) 0.122(18) 0.073(13) 0.155(13)
F11 0.115(9) 0.132(10) 0.103(8) -0.033(8) -0.001(8) 0.022(8)
F12 0.066(5) 0.113(7) 0.112(8) 0.045(6) 0.016(5) 0.031(5)
N1 0.024(4) 0.032(4) 0.040(5) 0.006(4) 0.002(4) 0.012(4)
N2 0.088(11) 0.095(11) 0.101(12) -0.020(9) -0.016(9) 0.034(9)
C1 0.041(6) 0.042(6) 0.045(6) -0.007(5) -0.011(5) 0.030(5)
C2 0.055(7) 0.059(7) 0.029(5) -0.003(5) 0.007(5) 0.042(6)
C3 0.020(5) 0.045(6) 0.051(6) 0.021(5) 0.007(4) 0.011(5)
C4 0.032(5) 0.035(5) 0.046(6) 0.002(5) -0.009(5) 0.010(4)
C5 0.040(6) 0.054(7) 0.051(7) -0.009(6) -0.020(5) 0.036(6)
C6 0.018(5) 0.058(7) 0.067(8) -0.008(6) -0.005(5) 0.024(5)
C7 0.021(5) 0.062(7) 0.058(7) 0.004(6) 0.004(5) 0.029(5)
C8 0.037(6) 0.061(7) 0.041(6) -0.005(5) 0.001(5) 0.039(6)
C9 0.023(5) 0.041(6) 0.060(7) -0.010(5) -0.008(5) 0.018(4)
C10 0.029(5) 0.053(7) 0.055(7) 0.014(5) -0.004(5) 0.028(5)
C11 0.080(10) 0.109(12) 0.048(7) -0.022(8) -0.024(7) 0.064(10)
C12 0.042(7) 0.033(6) 0.160(16) -0.010(8) -0.042(9) 0.008(6)
C13 0.042(7) 0.080(10) 0.102(12) 0.034(9) 0.005(7) 0.025(7)
C14 0.066(9) 0.121(14) 0.063(9) -0.020(9) 0.004(7) 0.063(10)
C15 0.055(8) 0.064(8) 0.111(12) -0.031(8) -0.010(8) 0.040(7)
C16 0.061(8) 0.072(9) 0.080(10) 0.040(8) 0.003(8) 0.038(8)
C17 0.036(5) 0.042(6) 0.027(5) 0.013(4) 0.000(4) 0.020(5)
C18 0.040(6) 0.026(5) 0.029(5) 0.013(4) 0.003(4) 0.015(4)
C19 0.032(5) 0.032(5) 0.036(5) 0.012(4) 0.000(4) 0.011(5)
C20 0.031(5) 0.041(6) 0.036(5) 0.005(5) 0.001(4) 0.013(5)
C21 0.030(5) 0.031(5) 0.044(6) 0.007(4) -0.012(5) 0.011(4)
C22 0.039(6) 0.045(6) 0.024(5) 0.005(4) 0.004(4) 0.023(5)
C23 0.025(5) 0.063(8) 0.047(6) 0.013(6) 0.003(5) 0.014(5)
C24 0.053(7) 0.026(5) 0.052(6) 0.004(5) 0.001(6) 0.011(5)
C25 0.050(7) 0.071(8) 0.054(7) 0.017(6) 0.008(6) 0.037(7)
C26 0.032(6) 0.077(9) 0.070(8) 0.018(7) -0.004(6) 0.024(6)
C27 0.059(8) 0.038(6) 0.054(7) -0.007(6) -0.002(6) 0.007(6)
C28 0.068(8) 0.064(8) 0.065(8) 0.018(7) 0.020(7) 0.041(7)
C29 0.035(6) 0.035(6) 0.036(5) 0.009(4) 0.007(5) 0.013(5)
C30 0.050(8) 0.063(8) 0.098(11) 0.011(8) 0.024(8) 0.031(7)
C31 0.045(8) 0.069(10) 0.078(10) -0.021(8) -0.010(7) 0.007(7)
C32 0.079(13) 0.088(14) 0.23(3) -0.048(17) -0.021(16) 0.036(12)

loop_
_atom_type_symbol
_atom_type_description
_atom_type_scat_dispersion_real
_atom_type_scat_dispersion_imag
_atom_type_scat_source
Ru Ru 0.0552 3.2960 'International Tables Vol C Tables 4.2.6.8 and 6.1.1.4'
S S 0.3331 0.5567 'International Tables Vol C Tables 4.2.6.8 and 6.1.1.4'
P P 0.2955 0.4335 'International Tables Vol C Tables 4.2.6.8 and 6.1.1.4'
F F 0.0727 0.0534 'International Tables Vol C Tables 4.2.6.8 and 6.1.1.4'
N N 0.0311 0.0180 'International Tables Vol C Tables 4.2.6.8 and 6.1.1.4'
C C 0.0181 0.0091 'International Tables Vol C Tables 4.2.6.8 and 6.1.1.4'
H H 0.0000 0.0000 'International Tables Vol C Tables 4.2.6.8 and 6.1.1.4'

loop_
_geom_angle_atom_site_label_1
_geom_angle_atom_site_label_2
_geom_angle_atom_site_label_3
_geom_angle
_geom_angle_site_symmetry_1
_geom_angle_site_symmetry_3
_geom_angle_publ_flag
C9 Ru1 C6 79.3(4) . . ?
C9 Ru1 C5 66.6(4) . . ?
C6 Ru1 C5 36.2(4) . . ?
C9 Ru1 C10 36.4(4) . . ?
C6 Ru1 C10 66.6(4) . . ?
C5 Ru1 C10 37.4(4) . . ?
C9 Ru1 C8 37.3(4) . . ?
C6 Ru1 C8 66.9(4) . . ?
C5 Ru1 C8 78.1(4) . . ?
C10 Ru1 C8 66.0(4) . . ?
C9 Ru1 C7 66.7(4) . . ?
C6 Ru1 C7 37.1(4) . . ?
C5 Ru1 C7 65.5(4) . . ?
C10 Ru1 C7 77.9(4) . . ?
C8 Ru1 C7 36.7(4) . . ?
C9 Ru1 S1 116.7(3) . . ?
C6 Ru1 S1 114.7(3) . . ?
C5 Ru1 S1 89.5(3) . . ?
C10 Ru1 S1 90.3(3) . . ?
C8 Ru1 S1 154.0(3) . . ?
C7 Ru1 S1 151.8(3) . . ?
C9 Ru1 S2 156.4(3) . . ?
C6 Ru1 S2 96.5(3) . . ?
C5 Ru1 S2 122.2(3) . . ?
C10 Ru1 S2 159.4(3) . . ?
C8 Ru1 S2 119.7(3) . . ?
C7 Ru1 S2 96.0(3) . . ?
S1 Ru1 S2 86.24(9) . . y
C9 Ru1 S3 95.9(3) . . ?
C6 Ru1 S3 158.2(3) . . ?
C5 Ru1 S3 157.9(3) . . ?
C10 Ru1 S3 120.8(3) . . ?
C8 Ru1 S3 96.4(3) . . ?
C7 Ru1 S3 121.5(3) . . ?
S1 Ru1 S3 86.54(9) . . y
S2 Ru1 S3 79.29(8) . . y
N1 Ru2 C18 112.6(3) . . ?
N1 Ru2 C17 150.7(3) . . ?
C18 Ru2 C17 38.1(4) . . ?
N1 Ru2 C21 114.4(4) . . ?
C18 Ru2 C21 78.9(4) . . ?
C17 Ru2 C21 66.8(4) . . ?
N1 Ru2 C22 151.6(3) . . ?
C18 Ru2 C22 67.7(4) . . ?
C17 Ru2 C22 37.2(4) . . ?
C21 Ru2 C22 37.2(4) . . ?
N1 Ru2 C19 86.2(3) . . ?
C18 Ru2 C19 36.5(4) . . ?
C17 Ru2 C19 67.1(4) . . ?
C21 Ru2 C19 66.4(4) . . ?
C22 Ru2 C19 79.2(4) . . ?
N1 Ru2 C20 87.9(3) . . ?
C18 Ru2 C20 67.0(4) . . ?
C17 Ru2 C20 78.6(4) . . ?
C21 Ru2 C20 35.2(4) . . ?
C22 Ru2 C20 65.6(4) . . ?
C19 Ru2 C20 38.1(4) . . ?
N1 Ru2 S2 95.6(2) . . y
C18 Ru2 S2 92.1(3) . . ?
C17 Ru2 S2 88.3(3) . . ?
C21 Ru2 S2 149.9(3) . . ?
C22 Ru2 S2 112.8(3) . . ?
C19 Ru2 S2 120.6(3) . . ?
C20 Ru2 S2 158.3(3) . . ?
N1 Ru2 S3 97.5(2) . . y
C18 Ru2 S3 149.1(3) . . ?
C17 Ru2 S3 111.6(3) . . ?
C21 Ru2 S3 95.2(3) . . ?
C22 Ru2 S3 89.2(3) . . ?
C19 Ru2 S3 160.9(3) . . ?
C20 Ru2 S3 123.0(3) . . ?
S2 Ru2 S3 77.82(8) . . y
C3 S1 C2 103.2(5) . . ?
C3 S1 Ru1 107.2(4) . . ?
C2 S1 Ru1 107.8(3) . . ?
C1 S2 Ru1 101.9(3) . . ?
C1 S2 Ru2 112.5(3) . . ?
Ru1 S2 Ru2 101.83(9) . . y
C4 S3 Ru1 99.9(3) . . ?
C4 S3 Ru2 114.6(4) . . ?
Ru1 S3 Ru2 101.05(9) . . y
F2 P1 F6 91.4(8) . . ?
F2 P1 F3 91.3(8) . . ?
F6 P1 F3 177.2(11) . . ?
F2 P1 F5 178.8(7) . . ?
F6 P1 F5 89.0(8) . . ?
F3 P1 F5 88.4(8) . . ?
F2 P1 F4 90.7(7) . . ?
F6 P1 F4 90.4(6) . . ?
F3 P1 F4 90.4(6) . . ?
F5 P1 F4 88.2(7) . . ?
F2 P1 F1 91.8(6) . . ?
F6 P1 F1 90.2(6) . . ?
F3 P1 F1 88.9(6) . . ?
F5 P1 F1 89.3(7) . . ?
F4 P1 F1 177.4(9) . . ?
F8 P2 F10 176.1(6) . . ?
F8 P2 F9 91.6(6) . . ?
F10 P2 F9 92.2(6) . . ?
F8 P2 F7 91.5(7) . . ?
F10 P2 F7 88.9(7) . . ?
F9 P2 F7 91.9(6) . . ?
F8 P2 F11 88.9(7) . . ?
F10 P2 F11 90.5(7) . . ?
F9 P2 F11 90.9(6) . . ?
F7 P2 F11 177.2(6) . . ?
F8 P2 F12 88.7(5) . . ?
F10 P2 F12 87.5(5) . . ?
F9 P2 F12 178.7(8) . . ?
F7 P2 F12 89.4(6) . . ?
F11 P2 F12 87.8(5) . . ?
C29 N1 Ru2 166.7(8) . . ?
C2 C1 S2 116.9(7) . . ?
C1 C2 S1 113.4(7) . . ?
C4 C3 S1 113.9(7) . . ?
C3 C4 S3 114.1(7) . . ?
C6 C5 C10 120.8(11) . . ?
C6 C5 C11 119.6(11) . . ?
C10 C5 C11 119.6(12) . . ?
C6 C5 Ru1 71.5(6) . . ?
C10 C5 Ru1 71.7(6) . . ?
C11 C5 Ru1 129.7(8) . . ?
C5 C6 C7 120.4(11) . . ?
C5 C6 C12 123.1(12) . . ?
C7 C6 C12 116.6(12) . . ?
C5 C6 Ru1 72.3(6) . . ?
C7 C6 Ru1 74.0(6) . . ?
C12 C6 Ru1 126.7(8) . . ?
C8 C7 C6 118.4(11) . . ?
C8 C7 C13 121.4(12) . . ?
C6 C7 C13 120.1(12) . . ?
C8 C7 Ru1 70.0(6) . . ?
C6 C7 Ru1 68.9(6) . . ?
C13 C7 Ru1 133.2(8) . . ?
C7 C8 C9 120.2(10) . . ?
C7 C8 C14 120.8(12) . . ?
C9 C8 C14 118.9(12) . . ?
C7 C8 Ru1 73.3(6) . . ?
C9 C8 Ru1 70.2(6) . . ?
C14 C8 Ru1 132.4(8) . . ?
C10 C9 C8 120.2(10) . . ?
C10 C9 C15 119.6(12) . . ?
C8 C9 C15 120.1(11) . . ?
C10 C9 Ru1 72.8(6) . . ?
C8 C9 Ru1 72.5(6) . . ?
C15 C9 Ru1 128.4(7) . . ?
C9 C10 C5 119.6(10) . . ?
C9 C10 C16 121.0(12) . . ?
C5 C10 C16 119.3(12) . . ?
C9 C10 Ru1 70.8(6) . . ?
C5 C10 Ru1 70.9(6) . . ?
C16 C10 Ru1 131.9(8) . . ?
C22 C17 C18 119.9(9) . . ?
C22 C17 C23 121.2(9) . . ?
C18 C17 C23 118.9(10) . . ?
C22 C17 Ru2 72.4(6) . . ?
C18 C17 Ru2 70.9(5) . . ?
C23 C17 Ru2 130.4(7) . . ?
C19 C18 C17 120.2(9) . . ?
C19 C18 C24 121.8(9) . . ?
C17 C18 C24 118.0(9) . . ?
C19 C18 Ru2 72.9(5) . . ?
C17 C18 Ru2 71.0(5) . . ?
C24 C18 Ru2 128.0(7) . . ?
C18 C19 C20 119.0(9) . . ?
C18 C19 C25 121.2(10) . . ?
C20 C19 C25 119.8(9) . . ?
C18 C19 Ru2 70.6(5) . . ?
C20 C19 Ru2 71.8(6) . . ?
C25 C19 Ru2 130.7(7) . . ?
C21 C20 C19 119.7(9) . . ?
C21 C20 C26 122.2(10) . . ?
C19 C20 C26 118.1(10) . . ?
C21 C20 Ru2 70.9(6) . . ?
C19 C20 Ru2 70.1(5) . . ?
C26 C20 Ru2 130.4(8) . . ?
C20 C21 C22 122.7(9) . . ?
C20 C21 C27 120.1(10) . . ?
C22 C21 C27 117.3(10) . . ?
C20 C21 Ru2 74.0(6) . . ?
C22 C21 Ru2 71.9(6) . . ?
C27 C21 Ru2 127.5(7) . . ?
C17 C22 C21 118.5(9) . . ?
C17 C22 C28 121.6(10) . . ?
C21 C22 C28 119.9(10) . . ?
C17 C22 Ru2 70.4(6) . . ?
C21 C22 Ru2 70.9(6) . . ?
C28 C22 Ru2 131.9(8) . . ?
N1 C29 C30 179.0(11) . . ?
N2 C31 C32 176(2) . . ?

loop_
_geom_bond_atom_site_label_1
_geom_bond_atom_site_label_2
_geom_bond_distance
_geom_bond_site_symmetry_2
_geom_bond_publ_flag
Ru1 C9 2.219(10) . y
Ru1 C6 2.225(10) . y
Ru1 C5 2.235(10) . y
Ru1 C10 2.245(10) . y
Ru1 C8 2.249(10) . y
Ru1 C7 2.293(10) . y
Ru1 S1 2.297(2) . y
Ru1 S2 2.360(2) . y
Ru1 S3 2.367(2) . y
Ru2 N1 2.046(8) . y
Ru2 C18 2.209(9) . y
Ru2 C17 2.211(10) . y
Ru2 C21 2.223(11) . y
Ru2 C22 2.236(10) . y
Ru2 C19 2.239(10) . y
Ru2 C20 2.262(10) . y
Ru2 S2 2.391(2) . y
Ru2 S3 2.410(2) . y
S1 C3 1.835(10) . ?
S1 C2 1.855(10) . ?
S2 C1 1.814(10) . ?
S3 C4 1.844(10) . ?
P1 F2 1.506(8) . ?
P1 F6 1.509(8) . ?
P1 F3 1.515(8) . ?
P1 F5 1.520(9) . ?
P1 F4 1.530(8) . ?
P1 F1 1.533(8) . ?
P2 F8 1.528(7) . ?
P2 F10 1.529(7) . ?
P2 F9 1.530(7) . ?
P2 F7 1.532(8) . ?
P2 F11 1.545(7) . ?
P2 F12 1.566(7) . ?
N1 C29 1.141(13) . ?
N2 C31 1.13(2) . ?
C1 C2 1.505(16) . ?
C3 C4 1.502(16) . ?
C5 C6 1.386(17) . ?
C5 C10 1.437(16) . ?
C5 C11 1.498(17) . ?
C6 C7 1.439(17) . ?
C6 C12 1.534(17) . ?
C7 C8 1.430(17) . ?
C7 C13 1.518(18) . ?
C8 C9 1.431(16) . ?
C8 C14 1.515(17) . ?
C9 C10 1.393(16) . ?
C9 C15 1.519(17) . ?
C10 C16 1.482(16) . ?
C17 C22 1.419(15) . ?
C17 C18 1.443(14) . ?
C17 C23 1.518(14) . ?
C18 C19 1.395(14) . ?
C18 C24 1.552(14) . ?
C19 C20 1.469(15) . ?
C19 C25 1.515(16) . ?
C20 C21 1.356(15) . ?
C20 C26 1.537(15) . ?
C21 C22 1.422(14) . ?
C21 C27 1.550(15) . ?
C22 C28 1.524(15) . ?
C29 C30 1.439(17) . ?
C31 C32 1.43(3) . ?
